data_7032703
loop_
_publ_author_name
'Gerling, Kimberly A.'
'Rezayee, Nomaan M.'
'Rheingold, Arnold L.'
'Green, David B.'
'Fritsch, Joseph M.'

_publ_section_title
;
 Synthesis and structures of bis-ligated zinc complexes supported by
 tridentate ketoimines that initiate l-lactide polymerization.
;
_journal_issue 43
_journal_name_full 'Dalton transactions (Cambridge, England : 2003)'
_journal_page_first 16498
_journal_page_last 16508
_journal_paper_doi 10.1039/c4dt01607f
_journal_volume 43
_journal_year 2014
_chemical_formula_moiety 'C28 H14 F12 N4 O2 Zn'
_chemical_formula_sum 'C28 H14 F12 N4 O2 Zn'
_chemical_formula_weight 731.80
_chemical_name_systematic
; 
 ? 
;
_space_group_IT_number 14
_symmetry_cell_setting monoclinic
_symmetry_space_group_name_Hall '-P 2ybc'
_symmetry_space_group_name_H-M 'P 1 21/c 1'
_atom_sites_solution_hydrogens geom
_atom_sites_solution_primary direct
_atom_sites_solution_secondary difmap
_audit_creation_method SHELXL-97
_cell_angle_alpha 90.00
_cell_angle_beta 104.388(11)
_cell_angle_gamma 90.00
_cell_formula_units_Z 4
_cell_length_a 10.944(3)
_cell_length_b 15.110(4)
_cell_length_c 17.767(4)
_cell_measurement_reflns_used 8238
_cell_measurement_temperature 100(2)
_cell_measurement_theta_max 26.19
_cell_measurement_theta_min 2.65
_cell_volume 2845.9(13)
_computing_cell_refinement 'Bruker SAINT'
_computing_data_collection 'Bruker APEX2'
_computing_data_reduction 'Bruker SAINT'
_computing_molecular_graphics 'Bruker SHELXTL'
_computing_publication_material 'Bruker SHELXTL'
_computing_structure_refinement 'SHELXL-97 (Sheldrick, 2008)'
_computing_structure_solution 'SHELXS-97 (Sheldrick, 2008)'
_diffrn_ambient_temperature 100(2)
_diffrn_measured_fraction_theta_full 1.000
_diffrn_measured_fraction_theta_max 0.994
_diffrn_measurement_device_type 'Bruker APEX-II CCD'
_diffrn_measurement_method '\f and \w scans'
_diffrn_radiation_monochromator graphite
_diffrn_radiation_source 'fine-focus sealed tube'
_diffrn_radiation_type MoK\a
_diffrn_radiation_wavelength 0.71073
_diffrn_reflns_av_R_equivalents 0.0347
_diffrn_reflns_av_sigmaI/netI 0.0346
_diffrn_reflns_limit_h_max 13
_diffrn_reflns_limit_h_min -13
_diffrn_reflns_limit_k_max 18
_diffrn_reflns_limit_k_min -18
_diffrn_reflns_limit_l_max 22
_diffrn_reflns_limit_l_min -20
_diffrn_reflns_number 21545
_diffrn_reflns_theta_full 25.00
_diffrn_reflns_theta_max 26.34
_diffrn_reflns_theta_min 1.79
_exptl_absorpt_coefficient_mu 0.977
_exptl_absorpt_correction_T_max 0.8673
_exptl_absorpt_correction_T_min 0.7922
_exptl_absorpt_correction_type multi-scan
_exptl_absorpt_process_details sadabs
_exptl_crystal_colour orange
_exptl_crystal_density_diffrn 1.708
_exptl_crystal_density_method 'not measured'
_exptl_crystal_description BLOCK
_exptl_crystal_F_000 1456
_exptl_crystal_size_max 0.25
_exptl_crystal_size_mid 0.18
_exptl_crystal_size_min 0.15
_refine_diff_density_max 0.355
_refine_diff_density_min -0.361
_refine_diff_density_rms 0.055
_refine_ls_extinction_method none
_refine_ls_goodness_of_fit_ref 1.020
_refine_ls_hydrogen_treatment constr
_refine_ls_matrix_type full
_refine_ls_number_parameters 424
_refine_ls_number_reflns 5767
_refine_ls_number_restraints 0
_refine_ls_restrained_S_all 1.020
_refine_ls_R_factor_all 0.0367
_refine_ls_R_factor_gt 0.0272
_refine_ls_shift/su_max 0.001
_refine_ls_shift/su_mean 0.000
_refine_ls_structure_factor_coef Fsqd
_refine_ls_weighting_details 'calc w=1/[\s^2^(Fo^2^)+(0.0213P)^2^+1.9835P] where P=(Fo^2^+2Fc^2^)/3'
_refine_ls_weighting_scheme calc
_refine_ls_wR_factor_gt 0.0614
_refine_ls_wR_factor_ref 0.0651
_reflns_number_gt 4910
_reflns_number_total 5767
_reflns_threshold_expression >2sigma(I)
_cod_data_source_file c4dt01607f2.cif
_cod_data_source_block frit17
_cod_depositor_comments
;
The following automatic conversions were performed:

'_symmetry_cell_setting' value 'Monoclinic' changed to 'monoclinic'
according to
/usr/data/users/saulius/crontab/automatic-downloads/rss-feeds/RSC/lib/dictionaries/cif_core.dic
dictionary named 'cif_core.dic' version 2.4.2 from 2011-04-26.

Automatic conversion script
Id: cif_fix_values 2827 2014-09-09 07:05:25Z andrius 

 Adding full bibliography for 7032698--7032704.cif.
;
_cod_original_cell_volume 2846.0(12)
_cod_original_sg_symbol_H-M P2(1)/c
_cod_database_code 7032703

loop_
_symmetry_equiv_pos_as_xyz
'x, y, z'
'-x, y+1/2, -z+1/2'
'-x, -y, -z'
'x, -y-1/2, z-1/2'

loop_
_atom_site_label
_atom_site_type_symbol
_atom_site_fract_x
_atom_site_fract_y
_atom_site_fract_z
_atom_site_U_iso_or_equiv
_atom_site_adp_type
_atom_site_occupancy
_atom_site_symmetry_multiplicity
_atom_site_calc_flag
_atom_site_refinement_flags
Zn1 Zn 0.669280(18) 0.363501(13) 0.719201(11) 0.01067(6) Uani 1 1 d .
F1 F 0.90438(13) 0.16543(10) 0.63090(7) 0.0407(4) Uani 1 1 d .
F2 F 0.86420(12) 0.07325(8) 0.71409(9) 0.0384(3) Uani 1 1 d .
F3 F 1.04555(11) 0.13652(8) 0.73599(7) 0.0301(3) Uani 1 1 d .
F4 F 1.12903(10) 0.37042(8) 0.89606(7) 0.0280(3) Uani 1 1 d .
F5 F 1.02617(11) 0.34085(9) 0.98135(6) 0.0305(3) Uani 1 1 d .
F6 F 1.00292(10) 0.46808(8) 0.92238(7) 0.0271(3) Uani 1 1 d .
F7 F 0.36110(13) 0.37510(12) 0.84413(8) 0.0527(4) Uani 1 1 d .
F8 F 0.31770(14) 0.24100(11) 0.81018(9) 0.0509(4) Uani 1 1 d .
F9 F 0.20056(11) 0.34533(11) 0.74983(8) 0.0449(4) Uani 1 1 d .
F10 F 0.23865(10) 0.43031(8) 0.51743(7) 0.0260(3) Uani 1 1 d .
F11 F 0.29055(11) 0.30837(8) 0.47049(7) 0.0281(3) Uani 1 1 d .
F12 F 0.39889(10) 0.42845(8) 0.46841(6) 0.0235(3) Uani 1 1 d .
O1 O 0.74998(11) 0.23806(8) 0.71677(7) 0.0145(3) Uani 1 1 d .
O2 O 0.52134(11) 0.31277(8) 0.76074(7) 0.0143(3) Uani 1 1 d .
N1 N 0.79397(13) 0.37330(10) 0.83268(8) 0.0118(3) Uani 1 1 d .
N2 N 0.61867(14) 0.48913(10) 0.75879(8) 0.0136(3) Uani 1 1 d .
N3 N 0.54471(13) 0.34538(9) 0.60609(8) 0.0116(3) Uani 1 1 d .
N4 N 0.78190(13) 0.40788(10) 0.64387(8) 0.0126(3) Uani 1 1 d .
C1 C 0.92199(18) 0.15060(13) 0.70707(11) 0.0202(4) Uani 1 1 d .
C2 C 0.86732(16) 0.22657(11) 0.74559(10) 0.0128(4) Uani 1 1 d .
C3 C 0.94823(16) 0.27278(12) 0.80491(10) 0.0138(4) Uani 1 1 d .
H3A H 1.0350 0.2570 0.8177 0.017 Uiso 1 1 calc R
C4 C 0.90991(16) 0.34231(12) 0.84786(10) 0.0127(4) Uani 1 1 d .
C5 C 1.01693(17) 0.38117(13) 0.91265(11) 0.0196(4) Uani 1 1 d .
C6 C 0.74308(16) 0.43119(12) 0.87970(10) 0.0128(4) Uani 1 1 d .
C7 C 0.76451(16) 0.42639(12) 0.95951(10) 0.0148(4) Uani 1 1 d .
H7A H 0.8222 0.3838 0.9874 0.018 Uiso 1 1 calc R
C8 C 0.70191(17) 0.48386(13) 1.00031(11) 0.0169(4) Uani 1 1 d .
H8A H 0.7188 0.4796 1.0553 0.020 Uiso 1 1 calc R
C9 C 0.61733(17) 0.54571(12) 0.96210(11) 0.0175(4) Uani 1 1 d .
H9A H 0.5790 0.5855 0.9907 0.021 Uiso 1 1 calc R
C10 C 0.58709(17) 0.55024(12) 0.87963(11) 0.0159(4) Uani 1 1 d .
C11 C 0.49441(18) 0.60772(13) 0.83549(12) 0.0200(4) Uani 1 1 d .
H11A H 0.4515 0.6481 0.8609 0.024 Uiso 1 1 calc R
C12 C 0.46670(19) 0.60502(13) 0.75591(12) 0.0213(4) Uani 1 1 d .
H12A H 0.4053 0.6437 0.7257 0.026 Uiso 1 1 calc R
C13 C 0.53070(18) 0.54407(12) 0.71984(11) 0.0179(4) Uani 1 1 d .
H13A H 0.5100 0.5420 0.6647 0.021 Uiso 1 1 calc R
C14 C 0.64878(16) 0.49182(12) 0.83849(10) 0.0128(4) Uani 1 1 d .
C15 C 0.31957(18) 0.32322(16) 0.78243(12) 0.0264(5) Uani 1 1 d .
C16 C 0.40750(16) 0.32898(12) 0.72727(11) 0.0153(4) Uani 1 1 d .
C17 C 0.35433(17) 0.35181(12) 0.65050(11) 0.0159(4) Uani 1 1 d .
H17A H 0.2666 0.3647 0.6360 0.019 Uiso 1 1 calc R
C18 C 0.42195(16) 0.35715(11) 0.59238(10) 0.0134(4) Uani 1 1 d .
C19 C 0.33807(17) 0.38078(13) 0.51141(11) 0.0175(4) Uani 1 1 d .
C20 C 0.61527(16) 0.33594(11) 0.54987(10) 0.0124(4) Uani 1 1 d .
C21 C 0.57785(17) 0.28937(12) 0.48101(10) 0.0158(4) Uani 1 1 d .
H21A H 0.4976 0.2614 0.4681 0.019 Uiso 1 1 calc R
C22 C 0.65720(18) 0.28285(13) 0.42966(11) 0.0190(4) Uani 1 1 d .
H22A H 0.6291 0.2514 0.3822 0.023 Uiso 1 1 calc R
C23 C 0.77456(18) 0.32137(13) 0.44729(11) 0.0191(4) Uani 1 1 d .
H23A H 0.8253 0.3189 0.4110 0.023 Uiso 1 1 calc R
C24 C 0.82007(17) 0.36484(12) 0.51953(10) 0.0155(4) Uani 1 1 d .
C25 C 0.94208(17) 0.40291(13) 0.54372(11) 0.0192(4) Uani 1 1 d .
H25A H 0.9977 0.4008 0.5103 0.023 Uiso 1 1 calc R
C26 C 0.97992(17) 0.44264(13) 0.61499(11) 0.0201(4) Uani 1 1 d .
H26A H 1.0604 0.4700 0.6309 0.024 Uiso 1 1 calc R
C27 C 0.89677(17) 0.44216(12) 0.66436(11) 0.0166(4) Uani 1 1 d .
H27A H 0.9245 0.4676 0.7146 0.020 Uiso 1 1 calc R
C28 C 0.74082(16) 0.37073(11) 0.57143(10) 0.0119(3) Uani 1 1 d .

loop_
_atom_site_aniso_label
_atom_site_aniso_U_11
_atom_site_aniso_U_22
_atom_site_aniso_U_33
_atom_site_aniso_U_23
_atom_site_aniso_U_13
_atom_site_aniso_U_12
Zn1 0.01047(11) 0.01365(11) 0.00776(10) -0.00077(8) 0.00200(7) -0.00031(8)
F1 0.0552(9) 0.0506(9) 0.0162(6) -0.0069(6) 0.0086(6) 0.0239(7)
F2 0.0341(7) 0.0162(6) 0.0644(10) -0.0107(6) 0.0111(7) -0.0016(5)
F3 0.0190(6) 0.0309(7) 0.0381(7) -0.0117(6) 0.0028(5) 0.0092(5)
F4 0.0100(5) 0.0461(8) 0.0288(7) -0.0190(6) 0.0065(5) -0.0062(5)
F5 0.0200(6) 0.0562(8) 0.0124(6) -0.0006(5) -0.0015(5) 0.0024(6)
F6 0.0185(6) 0.0313(7) 0.0319(7) -0.0194(5) 0.0072(5) -0.0084(5)
F7 0.0338(8) 0.0994(13) 0.0318(8) -0.0296(8) 0.0209(6) -0.0146(8)
F8 0.0451(9) 0.0647(10) 0.0526(9) 0.0310(8) 0.0303(7) 0.0000(7)
F9 0.0148(6) 0.0971(12) 0.0258(7) 0.0183(7) 0.0106(5) 0.0125(7)
F10 0.0148(6) 0.0402(7) 0.0230(6) 0.0106(5) 0.0047(5) 0.0120(5)
F11 0.0236(6) 0.0370(7) 0.0186(6) -0.0052(5) -0.0046(5) -0.0055(5)
F12 0.0202(6) 0.0331(7) 0.0182(6) 0.0129(5) 0.0066(5) 0.0053(5)
O1 0.0119(6) 0.0147(6) 0.0156(7) -0.0004(5) 0.0008(5) -0.0011(5)
O2 0.0110(6) 0.0191(7) 0.0126(6) 0.0030(5) 0.0024(5) -0.0007(5)
N1 0.0129(7) 0.0147(7) 0.0084(7) -0.0014(6) 0.0038(6) -0.0006(6)
N2 0.0163(8) 0.0138(7) 0.0114(8) 0.0002(6) 0.0051(6) -0.0004(6)
N3 0.0105(7) 0.0138(7) 0.0102(7) -0.0003(6) 0.0023(6) -0.0007(6)
N4 0.0137(8) 0.0120(7) 0.0120(7) 0.0006(6) 0.0030(6) 0.0007(6)
C1 0.0198(10) 0.0195(10) 0.0197(10) -0.0024(8) 0.0019(8) 0.0031(8)
C2 0.0148(9) 0.0133(9) 0.0116(9) 0.0022(7) 0.0060(7) -0.0001(7)
C3 0.0089(8) 0.0188(9) 0.0136(9) 0.0016(7) 0.0027(7) 0.0004(7)
C4 0.0109(9) 0.0178(9) 0.0093(9) 0.0014(7) 0.0021(7) -0.0025(7)
C5 0.0127(9) 0.0301(11) 0.0166(10) -0.0070(8) 0.0048(8) -0.0007(8)
C6 0.0116(9) 0.0146(9) 0.0125(9) -0.0035(7) 0.0038(7) -0.0037(7)
C7 0.0109(9) 0.0195(9) 0.0131(9) -0.0022(7) 0.0016(7) -0.0020(7)
C8 0.0157(9) 0.0242(10) 0.0112(9) -0.0044(8) 0.0043(7) -0.0047(7)
C9 0.0167(10) 0.0209(10) 0.0163(10) -0.0079(8) 0.0065(8) -0.0025(7)
C10 0.0154(9) 0.0163(9) 0.0169(10) -0.0040(7) 0.0056(7) -0.0033(7)
C11 0.0209(10) 0.0161(9) 0.0243(11) -0.0040(8) 0.0081(8) 0.0028(7)
C12 0.0250(11) 0.0166(9) 0.0216(10) 0.0024(8) 0.0042(8) 0.0057(8)
C13 0.0221(10) 0.0178(10) 0.0133(9) 0.0005(7) 0.0034(8) -0.0003(7)
C14 0.0128(9) 0.0140(9) 0.0123(9) -0.0028(7) 0.0044(7) -0.0038(7)
C15 0.0153(10) 0.0475(14) 0.0170(10) 0.0053(10) 0.0049(8) -0.0004(9)
C16 0.0123(9) 0.0189(9) 0.0156(9) 0.0006(7) 0.0054(7) -0.0020(7)
C17 0.0091(8) 0.0231(10) 0.0158(9) 0.0022(8) 0.0034(7) 0.0001(7)
C18 0.0140(9) 0.0133(9) 0.0117(9) -0.0001(7) 0.0009(7) -0.0012(7)
C19 0.0130(9) 0.0243(10) 0.0148(9) 0.0033(8) 0.0026(7) 0.0020(7)
C20 0.0147(9) 0.0130(8) 0.0095(8) 0.0025(7) 0.0027(7) 0.0035(7)
C21 0.0170(9) 0.0155(9) 0.0136(9) 0.0003(7) 0.0010(7) 0.0020(7)
C22 0.0267(11) 0.0195(10) 0.0104(9) -0.0009(7) 0.0040(8) 0.0068(8)
C23 0.0242(10) 0.0231(10) 0.0127(9) 0.0029(8) 0.0098(8) 0.0081(8)
C24 0.0168(9) 0.0164(9) 0.0145(9) 0.0066(7) 0.0065(7) 0.0062(7)
C25 0.0161(9) 0.0226(10) 0.0220(10) 0.0082(8) 0.0108(8) 0.0043(8)
C26 0.0125(9) 0.0234(10) 0.0237(11) 0.0055(8) 0.0030(8) -0.0017(7)
C27 0.0166(9) 0.0164(9) 0.0152(9) 0.0011(7) 0.0012(7) -0.0024(7)
C28 0.0141(9) 0.0108(8) 0.0106(8) 0.0026(7) 0.0030(7) 0.0037(7)

loop_
_atom_type_symbol
_atom_type_description
_atom_type_scat_dispersion_real
_atom_type_scat_dispersion_imag
_atom_type_scat_source
C C 0.0033 0.0016 'International Tables Vol C Tables 4.2.6.8 and 6.1.1.4'
H H 0.0000 0.0000 'International Tables Vol C Tables 4.2.6.8 and 6.1.1.4'
N N 0.0061 0.0033 'International Tables Vol C Tables 4.2.6.8 and 6.1.1.4'
O O 0.0106 0.0060 'International Tables Vol C Tables 4.2.6.8 and 6.1.1.4'
F F 0.0171 0.0103 'International Tables Vol C Tables 4.2.6.8 and 6.1.1.4'
Zn Zn 0.2839 1.4301 'International Tables Vol C Tables 4.2.6.8 and 6.1.1.4'

loop_
_geom_angle_atom_site_label_1
_geom_angle_atom_site_label_2
_geom_angle_atom_site_label_3
_geom_angle
O2 Zn1 O1 92.47(5)
O2 Zn1 N4 162.77(5)
O1 Zn1 N4 87.67(5)
O2 Zn1 N1 93.52(5)
O1 Zn1 N1 84.76(5)
N4 Zn1 N1 103.65(6)
O2 Zn1 N2 85.57(5)
O1 Zn1 N2 162.13(5)
N4 Zn1 N2 99.41(6)
N1 Zn1 N2 77.64(6)
O2 Zn1 N3 85.19(5)
O1 Zn1 N3 92.19(5)
N4 Zn1 N3 77.59(6)
N1 Zn1 N3 176.64(6)
N2 Zn1 N3 105.32(6)
C2 O1 Zn1 120.27(11)
C16 O2 Zn1 121.57(11)
C4 N1 C6 126.83(15)
C4 N1 Zn1 121.66(12)
C6 N1 Zn1 110.27(11)
C13 N2 C14 118.44(15)
C13 N2 Zn1 126.53(13)
C14 N2 Zn1 110.45(11)
C18 N3 C20 126.48(15)
C18 N3 Zn1 122.50(12)
C20 N3 Zn1 110.06(11)
C27 N4 C28 119.00(15)
C27 N4 Zn1 127.27(12)
C28 N4 Zn1 110.65(11)
F1 C1 F3 107.03(16)
F1 C1 F2 106.59(16)
F3 C1 F2 106.19(15)
F1 C1 C2 110.63(15)
F3 C1 C2 114.64(15)
F2 C1 C2 111.32(16)
O1 C2 C3 128.96(16)
O1 C2 C1 112.96(15)
C3 C2 C1 118.09(16)
C2 C3 C4 124.26(16)
C2 C3 H3A 117.9
C4 C3 H3A 117.9
N1 C4 C3 123.43(16)
N1 C4 C5 122.21(16)
C3 C4 C5 114.33(15)
F6 C5 F4 106.72(15)
F6 C5 F5 108.21(15)
F4 C5 F5 106.14(15)
F6 C5 C4 112.35(15)
F4 C5 C4 110.91(15)
F5 C5 C4 112.17(16)
C7 C6 N1 125.62(16)
C7 C6 C14 118.30(16)
N1 C6 C14 115.54(15)
C6 C7 C8 120.97(17)
C6 C7 H7A 119.5
C8 C7 H7A 119.5
C9 C8 C7 121.26(17)
C9 C8 H8A 119.4
C7 C8 H8A 119.4
C8 C9 C10 119.93(17)
C8 C9 H9A 120.0
C10 C9 H9A 120.0
C11 C10 C14 117.61(17)
C11 C10 C9 123.50(17)
C14 C10 C9 118.84(17)
C12 C11 C10 119.84(18)
C12 C11 H11A 120.1
C10 C11 H11A 120.1
C11 C12 C13 118.85(18)
C11 C12 H12A 120.6
C13 C12 H12A 120.6
N2 C13 C12 123.46(18)
N2 C13 H13A 118.3
C12 C13 H13A 118.3
N2 C14 C10 121.79(16)
N2 C14 C6 117.70(15)
C10 C14 C6 120.49(16)
F9 C15 F7 107.91(18)
F9 C15 F8 106.90(17)
F7 C15 F8 106.04(18)
F9 C15 C16 114.12(16)
F7 C15 C16 110.59(17)
F8 C15 C16 110.90(18)
O2 C16 C17 129.38(16)
O2 C16 C15 112.91(16)
C17 C16 C15 117.71(16)
C16 C17 C18 124.36(17)
C16 C17 H17A 117.8
C18 C17 H17A 117.8
N3 C18 C17 123.53(16)
N3 C18 C19 123.15(16)
C17 C18 C19 113.30(15)
F11 C19 F12 108.00(15)
F11 C19 F10 106.47(15)
F12 C19 F10 105.79(15)
F11 C19 C18 112.09(15)
F12 C19 C18 113.00(15)
F10 C19 C18 111.08(15)
C21 C20 N3 125.67(16)
C21 C20 C28 118.51(16)
N3 C20 C28 115.50(15)
C20 C21 C22 120.89(17)
C20 C21 H21A 119.6
C22 C21 H21A 119.6
C23 C22 C21 120.93(18)
C23 C22 H22A 119.5
C21 C22 H22A 119.5
C22 C23 C24 120.08(17)
C22 C23 H23A 120.0
C24 C23 H23A 120.0
C28 C24 C25 117.36(17)
C28 C24 C23 118.95(17)
C25 C24 C23 123.68(17)
C26 C25 C24 120.23(17)
C26 C25 H25A 119.9
C24 C25 H25A 119.9
C25 C26 C27 118.60(17)
C25 C26 H26A 120.7
C27 C26 H26A 120.7
N4 C27 C26 123.06(18)
N4 C27 H27A 118.5
C26 C27 H27A 118.5
N4 C28 C24 121.65(16)
N4 C28 C20 118.02(15)
C24 C28 C20 120.32(16)

loop_
_geom_bond_atom_site_label_1
_geom_bond_atom_site_label_2
_geom_bond_distance
Zn1 O2 2.0851(12)
Zn1 O1 2.0961(13)
Zn1 N4 2.1401(15)
Zn1 N1 2.1405(15)
Zn1 N2 2.1445(15)
Zn1 N3 2.1472(15)
F1 C1 1.338(2)
F2 C1 1.349(2)
F3 C1 1.339(2)
F4 C5 1.341(2)
F5 C5 1.345(2)
F6 C5 1.338(2)
F7 C15 1.332(3)
F8 C15 1.339(3)
F9 C15 1.330(2)
F10 C19 1.347(2)
F11 C19 1.345(2)
F12 C19 1.341(2)
O1 C2 1.271(2)
O2 C16 1.264(2)
N1 C4 1.316(2)
N1 C6 1.416(2)
N2 C13 1.328(2)
N2 C14 1.372(2)
N3 C18 1.317(2)
N3 C20 1.413(2)
N4 C27 1.324(2)
N4 C28 1.373(2)
C1 C2 1.532(3)
C2 C3 1.385(3)
C3 C4 1.422(3)
C3 H3A 0.9500
C4 C5 1.540(3)
C6 C7 1.380(3)
C6 C14 1.437(3)
C7 C8 1.413(3)
C7 H7A 0.9500
C8 C9 1.371(3)
C8 H8A 0.9500
C9 C10 1.421(3)
C9 H9A 0.9500
C10 C11 1.415(3)
C10 C14 1.419(2)
C11 C12 1.371(3)
C11 H11A 0.9500
C12 C13 1.404(3)
C12 H12A 0.9500
C13 H13A 0.9500
C15 C16 1.537(3)
C16 C17 1.387(3)
C17 C18 1.414(3)
C17 H17A 0.9500
C18 C19 1.544(2)
C20 C21 1.382(3)
C20 C28 1.432(2)
C21 C22 1.411(3)
C21 H21A 0.9500
C22 C23 1.374(3)
C22 H22A 0.9500
C23 C24 1.417(3)
C23 H23A 0.9500
C24 C28 1.417(2)
C24 C25 1.419(3)
C25 C26 1.369(3)
C25 H25A 0.9500
C26 C27 1.412(3)
C26 H26A 0.9500
C27 H27A 0.9500

loop_
_geom_torsion_atom_site_label_1
_geom_torsion_atom_site_label_2
_geom_torsion_atom_site_label_3
_geom_torsion_atom_site_label_4
_geom_torsion
O2 Zn1 O1 C2 -132.35(13)
N4 Zn1 O1 C2 64.90(13)
N1 Zn1 O1 C2 -39.04(13)
N2 Zn1 O1 C2 -49.1(2)
N3 Zn1 O1 C2 142.38(13)
O1 Zn1 O2 C16 -127.16(13)
N4 Zn1 O2 C16 -37.1(2)
N1 Zn1 O2 C16 147.94(14)
N2 Zn1 O2 C16 70.64(14)
N3 Zn1 O2 C16 -35.17(13)
O2 Zn1 N1 C4 131.09(14)
O1 Zn1 N1 C4 38.93(13)
N4 Zn1 N1 C4 -47.39(14)
N2 Zn1 N1 C4 -144.23(14)
N3 Zn1 N1 C4 63.8(10)
O2 Zn1 N1 C6 -60.79(11)
O1 Zn1 N1 C6 -152.95(11)
N4 Zn1 N1 C6 120.73(11)
N2 Zn1 N1 C6 23.89(11)
N3 Zn1 N1 C6 -128.1(9)
O2 Zn1 N2 C13 -85.28(15)
O1 Zn1 N2 C13 -169.57(15)
N4 Zn1 N2 C13 78.09(16)
N1 Zn1 N2 C13 -179.87(16)
N3 Zn1 N2 C13 -1.51(16)
O2 Zn1 N2 C14 70.05(12)
O1 Zn1 N2 C14 -14.2(2)
N4 Zn1 N2 C14 -126.58(12)
N1 Zn1 N2 C14 -24.54(11)
N3 Zn1 N2 C14 153.82(11)
O2 Zn1 N3 C18 35.26(13)
O1 Zn1 N3 C18 127.55(13)
N4 Zn1 N3 C18 -145.32(14)
N1 Zn1 N3 C18 102.7(9)
N2 Zn1 N3 C18 -48.81(14)
O2 Zn1 N3 C20 -155.31(11)
O1 Zn1 N3 C20 -63.01(11)
N4 Zn1 N3 C20 24.12(11)
N1 Zn1 N3 C20 -87.8(9)
N2 Zn1 N3 C20 120.63(11)
O2 Zn1 N4 C27 178.61(15)
O1 Zn1 N4 C27 -90.57(15)
N1 Zn1 N4 C27 -6.53(16)
N2 Zn1 N4 C27 72.93(16)
N3 Zn1 N4 C27 176.68(16)
O2 Zn1 N4 C28 -21.7(2)
O1 Zn1 N4 C28 69.12(11)
N1 Zn1 N4 C28 153.16(11)
N2 Zn1 N4 C28 -127.38(11)
N3 Zn1 N4 C28 -23.63(11)
Zn1 O1 C2 C3 27.5(2)
Zn1 O1 C2 C1 -152.19(12)
F1 C1 C2 O1 58.9(2)
F3 C1 C2 O1 -179.98(15)
F2 C1 C2 O1 -59.4(2)
F1 C1 C2 C3 -120.87(18)
F3 C1 C2 C3 0.3(2)
F2 C1 C2 C3 120.81(18)
O1 C2 C3 C4 2.9(3)
C1 C2 C3 C4 -177.42(17)
C6 N1 C4 C3 168.61(17)
Zn1 N1 C4 C3 -25.3(2)
C6 N1 C4 C5 -13.5(3)
Zn1 N1 C4 C5 152.55(13)
C2 C3 C4 N1 -3.9(3)
C2 C3 C4 C5 178.08(17)
N1 C4 C5 F6 -32.4(2)
C3 C4 C5 F6 145.72(16)
N1 C4 C5 F4 -151.71(17)
C3 C4 C5 F4 26.4(2)
N1 C4 C5 F5 89.8(2)
C3 C4 C5 F5 -92.12(18)
C4 N1 C6 C7 -41.5(3)
Zn1 N1 C6 C7 151.16(15)
C4 N1 C6 C14 147.13(17)
Zn1 N1 C6 C14 -20.22(18)
N1 C6 C7 C8 -175.54(16)
C14 C6 C7 C8 -4.4(3)
C6 C7 C8 C9 0.5(3)
C7 C8 C9 C10 2.8(3)
C8 C9 C10 C11 175.37(18)
C8 C9 C10 C14 -2.0(3)
C14 C10 C11 C12 0.5(3)
C9 C10 C11 C12 -176.90(18)
C10 C11 C12 C13 0.6(3)
C14 N2 C13 C12 0.1(3)
Zn1 N2 C13 C12 153.65(15)
C11 C12 C13 N2 -0.9(3)
C13 N2 C14 C10 1.1(3)
Zn1 N2 C14 C10 -156.45(14)
C13 N2 C14 C6 179.27(16)
Zn1 N2 C14 C6 21.69(19)
C11 C10 C14 N2 -1.4(3)
C9 C10 C14 N2 176.11(16)
C11 C10 C14 C6 -179.48(16)
C9 C10 C14 C6 -2.0(3)
C7 C6 C14 N2 -173.06(16)
N1 C6 C14 N2 -1.0(2)
C7 C6 C14 C10 5.1(3)
N1 C6 C14 C10 177.15(15)
Zn1 O2 C16 C17 24.6(3)
Zn1 O2 C16 C15 -154.26(13)
F9 C15 C16 O2 176.05(18)
F7 C15 C16 O2 54.2(2)
F8 C15 C16 O2 -63.2(2)
F9 C15 C16 C17 -3.0(3)
F7 C15 C16 C17 -124.8(2)
F8 C15 C16 C17 117.83(19)
O2 C16 C17 C18 3.2(3)
C15 C16 C17 C18 -177.96(18)
C20 N3 C18 C17 169.34(17)
Zn1 N3 C18 C17 -23.0(2)
C20 N3 C18 C19 -12.4(3)
Zn1 N3 C18 C19 155.21(13)
C16 C17 C18 N3 -3.7(3)
C16 C17 C18 C19 177.93(17)
N3 C18 C19 F11 91.8(2)
C17 C18 C19 F11 -89.81(19)
N3 C18 C19 F12 -30.5(2)
C17 C18 C19 F12 147.87(16)
N3 C18 C19 F10 -149.24(16)
C17 C18 C19 F10 29.2(2)
C18 N3 C20 C21 -39.2(3)
Zn1 N3 C20 C21 151.85(15)
C18 N3 C20 C28 147.40(17)
Zn1 N3 C20 C28 -21.51(18)
N3 C20 C21 C22 -178.76(17)
C28 C20 C21 C22 -5.6(3)
C20 C21 C22 C23 1.1(3)
C21 C22 C23 C24 3.0(3)
C22 C23 C24 C28 -2.4(3)
C22 C23 C24 C25 177.15(18)
C28 C24 C25 C26 0.6(3)
C23 C24 C25 C26 -178.98(18)
C24 C25 C26 C27 2.1(3)
C28 N4 C27 C26 0.1(3)
Zn1 N4 C27 C26 158.34(14)
C25 C26 C27 N4 -2.5(3)
C27 N4 C28 C24 2.7(2)
Zn1 N4 C28 C24 -158.86(13)
C27 N4 C28 C20 -178.57(16)
Zn1 N4 C28 C20 19.84(18)
C25 C24 C28 N4 -3.1(3)
C23 C24 C28 N4 176.52(16)
C25 C24 C28 C20 178.25(16)
C23 C24 C28 C20 -2.1(3)
C21 C20 C28 N4 -172.62(16)
N3 C20 C28 N4 1.2(2)
C21 C20 C28 C24 6.1(2)
N3 C20 C28 C24 179.97(15)
